data_4027979
loop_
_publ_author_name
'Kong-Zhen Hu'
'Jie Ma'
'Shi Qiu'
'Xiao Zheng'
'Pei-Qiang Huang'

_publ_section_title
;
 SmI2-Mediated Intermolecular Coupling of \g-LactamN-\a-Radicals with
 Activated Alkenes: Asymmetric Synthesis of 11-Hydroxylated Analogues of
 the Lead Compounds CP-734432 and PF-04475270
;
_journal_name_full 'Journal of Organic Chemistry'
_journal_page_first 1790
_journal_page_last 1801
_journal_paper_doi 10.1021/jo301277n
_journal_volume 78
_journal_year 2013
_chemical_formula_sum 'C23 H22 N2 O4 S'
_chemical_formula_weight 422.49
_chemical_name_systematic
; 
 ? 
;
_space_group_IT_number 19
_symmetry_cell_setting orthorhombic
_symmetry_space_group_name_Hall 'P 2ac 2ab'
_symmetry_space_group_name_H-M 'P 21 21 21'
_atom_sites_solution_hydrogens geom
_atom_sites_solution_primary direct
_atom_sites_solution_secondary difmap
_audit_creation_method SHELXL-97
_cell_angle_alpha 90.00
_cell_angle_beta 90.00
_cell_angle_gamma 90.00
_cell_formula_units_Z 4
_cell_length_a 9.4370(13)
_cell_length_b 9.9383(14)
_cell_length_c 22.121(3)
_cell_measurement_temperature 273(2)
_cell_volume 2074.7(5)
_computing_structure_refinement 'SHELXL-97 (Sheldrick, 1997)'
_computing_structure_solution 'SHELXS-97 (Sheldrick, 1990)'
_diffrn_ambient_temperature 273(2)
_diffrn_measured_fraction_theta_full 0.941
_diffrn_measured_fraction_theta_max 0.941
_diffrn_radiation_monochromator graphite
_diffrn_radiation_source 'fine-focus sealed tube'
_diffrn_radiation_type MoK\a
_diffrn_radiation_wavelength 0.71073
_diffrn_reflns_av_R_equivalents 0.0224
_diffrn_reflns_av_sigmaI/netI 0.0229
_diffrn_reflns_limit_h_max 12
_diffrn_reflns_limit_h_min -12
_diffrn_reflns_limit_k_max 12
_diffrn_reflns_limit_k_min -12
_diffrn_reflns_limit_l_max 29
_diffrn_reflns_limit_l_min -29
_diffrn_reflns_number 18416
_diffrn_reflns_theta_full 28.81
_diffrn_reflns_theta_max 28.81
_diffrn_reflns_theta_min 1.84
_exptl_absorpt_coefficient_mu 0.189
_exptl_crystal_density_diffrn 1.353
_exptl_crystal_F_000 888
_refine_diff_density_max 0.368
_refine_diff_density_min -0.228
_refine_diff_density_rms 0.050
_refine_ls_abs_structure_details 'Flack H D (1983), Acta Cryst. A39, 876-881'
_refine_ls_abs_structure_Flack -0.01(6)
_refine_ls_extinction_method none
_refine_ls_goodness_of_fit_ref 1.044
_refine_ls_hydrogen_treatment mixed
_refine_ls_matrix_type full
_refine_ls_number_parameters 271
_refine_ls_number_reflns 5011
_refine_ls_number_restraints 0
_refine_ls_restrained_S_all 1.044
_refine_ls_R_factor_all 0.0418
_refine_ls_R_factor_gt 0.0396
_refine_ls_shift/su_max 0.004
_refine_ls_shift/su_mean 0.001
_refine_ls_structure_factor_coef Fsqd
_refine_ls_weighting_details 'calc w=1/[\s^2^(Fo^2^)+(0.0647P)^2^+0.3124P] where P=(Fo^2^+2Fc^2^)/3'
_refine_ls_weighting_scheme calc
_refine_ls_wR_factor_gt 0.1010
_refine_ls_wR_factor_ref 0.1025
_reflns_number_gt 4790
_reflns_number_total 5011
_reflns_threshold_expression >2sigma(I)
_cod_data_source_file jo301277n_si_002.cif
_cod_data_source_block a
_cod_original_formula_sum 'C18.40 H17.60 N1.60 O3.20 S0.80'
_cod_database_code 4027979

loop_
_symmetry_equiv_pos_as_xyz
'x, y, z'
'-x+1/2, -y, z+1/2'
'-x, y+1/2, -z+1/2'
'x+1/2, -y+1/2, -z'

loop_
_atom_site_label
_atom_site_type_symbol
_atom_site_fract_x
_atom_site_fract_y
_atom_site_fract_z
_atom_site_U_iso_or_equiv
_atom_site_adp_type
_atom_site_occupancy
_atom_site_symmetry_multiplicity
_atom_site_calc_flag
_atom_site_refinement_flags
S1 S 0.15345(5) 0.83696(4) 0.093443(17) 0.02825(10) Uani 1 1 d .
C2 C 0.14563(19) 0.87886(16) 0.01573(7) 0.0269(3) Uani 1 1 d .
O1 O 0.29862(14) 0.84189(15) 0.11159(6) 0.0395(3) Uani 1 1 d .
N1 N 0.07178(15) 0.94748(15) 0.19508(6) 0.0274(3) Uani 1 1 d .
O4 O 0.03162(15) 1.21169(13) 0.13266(6) 0.0376(3) Uani 1 1 d .
O3 O 0.19757(15) 1.02675(16) 0.27549(6) 0.0428(3) Uani 1 1 d .
O2 O 0.07529(18) 0.71613(13) 0.10405(6) 0.0441(3) Uani 1 1 d .
C8 C 0.05934(17) 0.97184(15) 0.13159(7) 0.0240(3) Uani 1 1 d .
H8A H -0.0403 0.9747 0.1191 0.029 Uiso 1 1 calc R
N2 N 0.01542(17) 0.89191(17) -0.00542(7) 0.0355(3) Uani 1 1 d .
C10 C -0.0222(2) 0.85812(18) 0.22833(8) 0.0324(4) Uani 1 1 d .
H10A H 0.0181 0.8402 0.2679 0.039 Uiso 1 1 calc R
H10B H -0.0296 0.7732 0.2070 0.039 Uiso 1 1 calc R
C11 C -0.16713(19) 0.91731(16) 0.23585(7) 0.0277(3) Uani 1 1 d .
C12 C 0.13113(17) 1.10884(16) 0.12231(7) 0.0263(3) Uani 1 1 d .
H12A H 0.1770 1.1165 0.0827 0.032 Uiso 1 1 calc R
C13 C -0.3194(2) 1.0816(3) 0.28030(10) 0.0499(5) Uani 1 1 d .
H13A H -0.3318 1.1550 0.3058 0.060 Uiso 1 1 calc R
C14 C 0.23594(19) 1.11414(19) 0.17399(8) 0.0312(4) Uani 1 1 d .
H14A H 0.3273 1.0787 0.1617 0.037 Uiso 1 1 calc R
H14B H 0.2483 1.2057 0.1883 0.037 Uiso 1 1 calc R
C15 C -0.4150(2) 0.9180(3) 0.21406(9) 0.0462(5) Uani 1 1 d .
H15A H -0.4924 0.8798 0.1945 0.055 Uiso 1 1 calc R
C16 C 0.17017(19) 1.02748(18) 0.22203(7) 0.0306(3) Uani 1 1 d .
C17 C -0.0604(2) 1.2388(2) 0.08474(12) 0.0521(6) Uani 1 1 d .
H17A H -0.1384 1.2932 0.0995 0.063 Uiso 1 1 calc R
H17B H -0.0996 1.1546 0.0701 0.063 Uiso 1 1 calc R
C18 C -0.2820(2) 0.8631(2) 0.20683(8) 0.0381(4) Uani 1 1 d .
H18A H -0.2700 0.7884 0.1820 0.046 Uiso 1 1 calc R
C19 C 0.0100(2) 1.3110(2) 0.03290(9) 0.0419(5) Uani 1 1 d .
C20 C 0.1215(2) 0.9346(2) -0.10133(8) 0.0410(4) Uani 1 1 d .
H20A H 0.1096 0.9542 -0.1421 0.049 Uiso 1 1 calc R
C21 C 0.2681(2) 0.89133(19) -0.01688(8) 0.0334(4) Uani 1 1 d .
H21A H 0.3566 0.8811 0.0011 0.040 Uiso 1 1 calc R
C22 C 0.2542(2) 0.9199(2) -0.07768(8) 0.0383(4) Uani 1 1 d .
H22A H 0.3338 0.9289 -0.1021 0.046 Uiso 1 1 calc R
C23 C -0.1866(2) 1.0267(2) 0.27307(9) 0.0396(4) Uani 1 1 d .
H23A H -0.1097 1.0636 0.2934 0.047 Uiso 1 1 calc R
C24 C -0.4334(2) 1.0288(3) 0.25014(9) 0.0496(6) Uani 1 1 d .
H24A H -0.5225 1.0679 0.2541 0.060 Uiso 1 1 calc R
C25 C 0.0053(2) 0.9201(2) -0.06413(8) 0.0420(5) Uani 1 1 d .
H25A H -0.0845 0.9306 -0.0808 0.050 Uiso 1 1 calc R
C26 C 0.0430(4) 1.3425(5) -0.07365(13) 0.0912(13) Uani 1 1 d .
H26A H 0.0258 1.3164 -0.1134 0.109 Uiso 1 1 calc R
C27 C 0.1503(3) 1.4891(3) -0.00402(12) 0.0590(6) Uani 1 1 d .
H27A H 0.2071 1.5637 0.0036 0.071 Uiso 1 1 calc R
C28 C 0.1259(3) 1.4516(4) -0.06148(14) 0.0748(10) Uani 1 1 d .
H28A H 0.1657 1.5004 -0.0931 0.090 Uiso 1 1 calc R
C29 C 0.0940(2) 1.4207(2) 0.04251(10) 0.0450(5) Uani 1 1 d .
H29A H 0.1125 1.4484 0.0819 0.054 Uiso 1 1 calc R
C33 C -0.0164(3) 1.2696(3) -0.02508(14) 0.0657(8) Uani 1 1 d .
H33A H -0.0728 1.1946 -0.0323 0.079 Uiso 1 1 calc R

loop_
_atom_site_aniso_label
_atom_site_aniso_U_11
_atom_site_aniso_U_22
_atom_site_aniso_U_33
_atom_site_aniso_U_23
_atom_site_aniso_U_13
_atom_site_aniso_U_12
S1 0.0382(2) 0.02424(17) 0.02231(17) -0.00042(14) 0.00045(16) 0.00286(16)
C2 0.0353(8) 0.0246(7) 0.0207(7) -0.0036(5) 0.0021(6) -0.0017(6)
O1 0.0412(7) 0.0441(7) 0.0333(6) -0.0009(6) -0.0043(5) 0.0140(6)
N1 0.0291(7) 0.0322(7) 0.0208(6) 0.0011(5) 0.0017(5) 0.0015(6)
O4 0.0423(7) 0.0280(6) 0.0425(7) 0.0030(5) 0.0072(6) 0.0070(5)
O3 0.0473(8) 0.0564(8) 0.0247(6) -0.0038(6) -0.0058(5) -0.0004(7)
O2 0.0702(10) 0.0266(6) 0.0356(7) -0.0007(5) 0.0064(7) -0.0051(6)
C8 0.0265(7) 0.0238(7) 0.0219(7) 0.0004(6) 0.0016(6) 0.0010(6)
N2 0.0337(8) 0.0465(9) 0.0262(7) -0.0021(6) -0.0003(6) -0.0015(7)
C10 0.0393(9) 0.0301(9) 0.0279(8) 0.0069(7) 0.0054(7) 0.0022(7)
C11 0.0337(8) 0.0275(7) 0.0218(7) 0.0046(6) 0.0052(6) -0.0043(7)
C12 0.0276(8) 0.0256(7) 0.0255(7) -0.0015(6) 0.0047(6) -0.0004(6)
C13 0.0424(11) 0.0655(14) 0.0417(11) -0.0200(10) 0.0025(8) 0.0076(10)
C14 0.0311(8) 0.0358(9) 0.0267(8) -0.0047(7) 0.0009(7) -0.0052(7)
C15 0.0363(10) 0.0635(14) 0.0389(10) 0.0072(10) -0.0121(8) -0.0142(10)
C16 0.0289(8) 0.0376(9) 0.0254(7) -0.0031(6) -0.0004(6) 0.0038(7)
C17 0.0389(11) 0.0376(10) 0.0799(17) 0.0154(11) -0.0036(11) 0.0005(8)
C18 0.0499(11) 0.0349(9) 0.0294(8) 0.0014(7) -0.0061(8) -0.0077(8)
C19 0.0415(10) 0.0350(10) 0.0491(11) 0.0072(8) -0.0075(9) 0.0137(8)
C20 0.0548(12) 0.0459(10) 0.0222(8) -0.0022(7) 0.0019(8) -0.0015(9)
C21 0.0327(9) 0.0352(9) 0.0323(9) -0.0018(7) 0.0006(7) -0.0005(7)
C22 0.0426(10) 0.0402(10) 0.0322(9) -0.0018(7) 0.0121(8) -0.0026(8)
C23 0.0328(9) 0.0484(11) 0.0375(9) -0.0133(8) 0.0013(7) -0.0054(8)
C24 0.0313(9) 0.0828(17) 0.0347(10) -0.0010(10) 0.0026(8) 0.0065(10)
C25 0.0400(10) 0.0566(12) 0.0295(9) -0.0021(9) -0.0059(8) -0.0003(9)
C26 0.083(2) 0.151(3) 0.0401(13) -0.0140(18) -0.0230(14) 0.055(3)
C27 0.0457(12) 0.0564(13) 0.0748(16) 0.0148(12) 0.0059(13) 0.0091(11)
C28 0.0535(15) 0.112(3) 0.0589(16) 0.0420(17) 0.0106(12) 0.0304(17)
C29 0.0452(11) 0.0410(11) 0.0487(11) -0.0007(9) -0.0040(9) 0.0071(9)
C33 0.0551(15) 0.0589(15) 0.083(2) -0.0172(14) -0.0252(14) 0.0099(12)

loop_
_atom_type_symbol
_atom_type_description
_atom_type_scat_dispersion_real
_atom_type_scat_dispersion_imag
_atom_type_scat_source
C C 0.0033 0.0016 'International Tables Vol C Tables 4.2.6.8 and 6.1.1.4'
H H 0.0000 0.0000 'International Tables Vol C Tables 4.2.6.8 and 6.1.1.4'
N N 0.0061 0.0033 'International Tables Vol C Tables 4.2.6.8 and 6.1.1.4'
O O 0.0106 0.0060 'International Tables Vol C Tables 4.2.6.8 and 6.1.1.4'
S S 0.1246 0.1234 'International Tables Vol C Tables 4.2.6.8 and 6.1.1.4'

loop_
_geom_angle_atom_site_label_1
_geom_angle_atom_site_label_2
_geom_angle_atom_site_label_3
_geom_angle
O1 S1 O2 118.54(9)
O1 S1 C2 107.74(8)
O2 S1 C2 109.61(8)
O1 S1 C8 108.25(8)
O2 S1 C8 106.96(8)
C2 S1 C8 104.91(7)
N2 C2 C21 126.16(15)
N2 C2 S1 113.93(13)
C21 C2 S1 119.88(14)
C16 N1 C8 112.80(14)
C16 N1 C10 123.46(14)
C8 N1 C10 123.37(14)
C17 O4 C12 115.58(16)
N1 C8 C12 104.20(13)
N1 C8 S1 106.93(11)
C12 C8 S1 112.14(11)
C2 N2 C25 115.63(16)
N1 C10 C11 111.90(14)
C18 C11 C23 119.04(18)
C18 C11 C10 121.04(16)
C23 C11 C10 119.91(17)
O4 C12 C14 106.76(14)
O4 C12 C8 109.16(13)
C14 C12 C8 102.63(13)
C24 C13 C23 120.4(2)
C16 C14 C12 104.16(14)
C24 C15 C18 120.06(19)
O3 C16 N1 124.79(17)
O3 C16 C14 127.33(18)
N1 C16 C14 107.88(14)
O4 C17 C19 113.25(18)
C11 C18 C15 120.69(18)
C29 C19 C33 119.4(2)
C29 C19 C17 121.2(2)
C33 C19 C17 119.3(2)
C22 C20 C25 119.31(17)
C2 C21 C22 116.87(17)
C20 C22 C21 118.86(17)
C11 C23 C13 120.30(19)
C13 C24 C15 119.4(2)
N2 C25 C20 123.18(19)
C28 C26 C33 119.0(3)
C29 C27 C28 121.1(3)
C27 C28 C26 120.3(3)
C27 C29 C19 121.0(2)
C19 C33 C26 119.1(3)

loop_
_geom_bond_atom_site_label_1
_geom_bond_atom_site_label_2
_geom_bond_distance
S1 O1 1.4284(14)
S1 O2 1.4287(15)
S1 C2 1.7703(16)
S1 C8 1.8159(16)
C2 N2 1.321(2)
C2 C21 1.368(2)
N1 C16 1.360(2)
N1 C8 1.430(2)
N1 C10 1.455(2)
O4 C17 1.397(3)
O4 C12 1.407(2)
O3 C16 1.210(2)
C8 C12 1.535(2)
N2 C25 1.332(2)
C10 C11 1.498(3)
C11 C18 1.370(3)
C11 C23 1.376(3)
C12 C14 1.512(2)
C13 C24 1.370(3)
C13 C23 1.376(3)
C14 C16 1.502(2)
C15 C24 1.372(3)
C15 C18 1.378(3)
C17 C19 1.508(3)
C19 C29 1.364(3)
C19 C33 1.370(3)
C20 C22 1.365(3)
C20 C25 1.378(3)
C21 C22 1.381(3)
C26 C28 1.365(6)
C26 C33 1.412(5)
C27 C29 1.343(3)
C27 C28 1.345(4)
